data_4075569
loop_
_publ_author_name
'Braunschweig, Holger'
'Radacki, Krzysztof'
'Seeler, Fabian'
'Whittell, George R.'

_publ_section_title
;
 Synthesis and Reactivity of Dihaloboryl Complexes
;
_journal_issue 19
_journal_name_full Organometallics
_journal_page_first 4605
_journal_paper_doi 10.1021/om060377z
_journal_volume 25
_journal_year 2006
_chemical_formula_moiety 'C18 H22 B Br2 Fe N O2, C6 H6'
_chemical_formula_sum 'C24 H28 B Br2 Fe N O2'
_chemical_formula_weight 588.95
_chemical_name_common
;             
Pentamethylcyclopentadienyldicarbonyldibromoboryliron 
4-methylpyridine adduct 
;
_chemical_name_systematic
; 
 ? 
;
_space_group_IT_number 62
_symmetry_cell_setting orthorhombic
_symmetry_space_group_name_Hall '-P 2ac 2n'
_symmetry_space_group_name_H-M 'P n m a'
_atom_sites_solution_hydrogens geom
_atom_sites_solution_primary direct
_atom_sites_solution_secondary difmap
_audit_creation_method SHELXL-97
_cell_angle_alpha 90.00
_cell_angle_beta 90.00
_cell_angle_gamma 90.00
_cell_formula_units_Z 4
_cell_length_a 8.1006(4)
_cell_length_b 12.6176(7)
_cell_length_c 23.7893(13)
_cell_measurement_reflns_used 7550
_cell_measurement_temperature 193(2)
_cell_measurement_theta_max 26.04
_cell_measurement_theta_min 2.66
_cell_volume 2431.5(2)
_computing_cell_refinement 'Saint-NT v. 6.45'
_computing_data_collection 'Smart-NT v. 5.63'
_computing_data_reduction 'Saint-NT v. 6.45'
_computing_molecular_graphics 'XP in ShelxTL-97'
_computing_publication_material 'XP in ShelxTL-97'
_computing_structure_refinement 'SHELXL-97 (Sheldrick, 1997)'
_computing_structure_solution 'SHELXS-97 (Sheldrick, 1990)'
_diffrn_ambient_temperature 193(2)
_diffrn_measured_fraction_theta_full 0.998
_diffrn_measured_fraction_theta_max 0.998
_diffrn_measurement_device_type 'CCD area detector'
_diffrn_measurement_method 'phi and omega scans'
_diffrn_radiation_monochromator graphite
_diffrn_radiation_source 'fine-focus sealed tube'
_diffrn_radiation_type MoK\a
_diffrn_radiation_wavelength 0.71073
_diffrn_reflns_av_R_equivalents 0.0449
_diffrn_reflns_av_sigmaI/netI 0.0204
_diffrn_reflns_limit_h_max 10
_diffrn_reflns_limit_h_min -10
_diffrn_reflns_limit_k_max 15
_diffrn_reflns_limit_k_min -15
_diffrn_reflns_limit_l_max 29
_diffrn_reflns_limit_l_min -29
_diffrn_reflns_number 27387
_diffrn_reflns_theta_full 26.09
_diffrn_reflns_theta_max 26.09
_diffrn_reflns_theta_min 1.83
_exptl_absorpt_coefficient_mu 3.928
_exptl_absorpt_correction_T_max 0.76
_exptl_absorpt_correction_T_min 0.509
_exptl_absorpt_correction_type multi-scan
_exptl_absorpt_process_details 'SadAbs2.0 (Sheldrick 2000)'
_exptl_crystal_colour yellow
_exptl_crystal_density_diffrn 1.609
_exptl_crystal_density_method 'not measured'
_exptl_crystal_description block
_exptl_crystal_F_000 1184
_exptl_crystal_size_max 0.29
_exptl_crystal_size_mid 0.12
_exptl_crystal_size_min 0.07
_refine_diff_density_max 1.162
_refine_diff_density_min -0.961
_refine_diff_density_rms 0.097
_refine_ls_extinction_method none
_refine_ls_goodness_of_fit_ref 1.236
_refine_ls_hydrogen_treatment constr
_refine_ls_matrix_type full
_refine_ls_number_parameters 147
_refine_ls_number_reflns 2519
_refine_ls_number_restraints 9
_refine_ls_restrained_S_all 1.270
_refine_ls_R_factor_all 0.0566
_refine_ls_R_factor_gt 0.0497
_refine_ls_shift/su_max 0.001
_refine_ls_shift/su_mean 0.000
_refine_ls_structure_factor_coef Fsqd
_refine_ls_weighting_details 'calc w=1/[\s^2^(Fo^2^)+(0.0282P)^2^+8.4362P] where P=(Fo^2^+2Fc^2^)/3'
_refine_ls_weighting_scheme calc
_refine_ls_wR_factor_gt 0.1016
_refine_ls_wR_factor_ref 0.1042
_reflns_number_gt 2223
_reflns_number_total 2519
_reflns_threshold_expression >2sigma(I)
_cod_data_source_file om060377zsi20060714_091551.cif
_cod_data_source_block fs059
_cod_original_sg_symbol_H-M 'Pnma '
_cod_database_code 4075569

loop_
_symmetry_equiv_pos_as_xyz
'x, y, z'
'-x+1/2, -y, z+1/2'
'-x, y+1/2, -z'
'x+1/2, -y+1/2, -z+1/2'
'-x, -y, -z'
'x-1/2, y, -z-1/2'
'x, -y-1/2, z'
'-x-1/2, y-1/2, z-1/2'

loop_
_atom_site_label
_atom_site_type_symbol
_atom_site_fract_x
_atom_site_fract_y
_atom_site_fract_z
_atom_site_U_iso_or_equiv
_atom_site_adp_type
_atom_site_occupancy
_atom_site_symmetry_multiplicity
_atom_site_calc_flag
_atom_site_refinement_flags
_atom_site_disorder_group
Fe1 Fe 0.72047(11) 0.2500 0.38262(3) 0.0218(2) Uani 1 2 d S .
Br1 Br 0.85664(6) 0.11913(4) 0.502128(18) 0.03213(15) Uani 1 1 d . .
N1 N 0.5584(6) 0.2500 0.5051(2) 0.0239(11) Uani 1 2 d S .
O1 O 0.4873(4) 0.0776(3) 0.39283(16) 0.0461(9) Uani 1 1 d . .
B1 B 0.7328(9) 0.2500 0.4711(3) 0.0235(14) Uani 1 2 d S .
C1 C 0.5796(5) 0.1467(4) 0.39002(18) 0.0272(9) Uani 1 1 d . .
C11 C 0.9860(8) 0.2500 0.3724(3) 0.0287(14) Uani 1 2 d S .
C12 C 0.9162(5) 0.1592(4) 0.34743(18) 0.0281(10) Uani 1 1 d . .
C13 C 0.8061(5) 0.1944(4) 0.30394(17) 0.0276(10) Uani 1 1 d . .
C14 C 1.1332(8) 0.2500 0.4118(3) 0.0401(17) Uani 1 2 d S .
H14A H 1.1289 0.3130 0.4359 0.060 Uiso 0.50 1 calc PR .
H14B H 1.2354 0.2509 0.3898 0.060 Uiso 1 2 calc SR .
H14C H 1.1304 0.1861 0.4352 0.060 Uiso 0.50 1 calc PR .
C15 C 0.9633(7) 0.0457(4) 0.3585(2) 0.0417(13) Uani 1 1 d . .
H15A H 1.0580 0.0265 0.3349 0.063 Uiso 1 1 calc R .
H15B H 0.8698 -0.0006 0.3495 0.063 Uiso 1 1 calc R .
H15C H 0.9928 0.0372 0.3982 0.063 Uiso 1 1 calc R .
C16 C 0.7175(7) 0.1238(4) 0.2627(2) 0.0463(13) Uani 1 1 d . .
H16A H 0.7840 0.1164 0.2286 0.070 Uiso 1 1 calc R .
H16B H 0.6104 0.1551 0.2532 0.070 Uiso 1 1 calc R .
H16C H 0.7004 0.0538 0.2797 0.070 Uiso 1 1 calc R .
C21 C 0.4823(6) 0.1586(4) 0.5195(2) 0.0310(10) Uani 1 1 d . .
H21A H 0.5283 0.0934 0.5072 0.037 Uiso 1 1 calc R .
C22 C 0.3409(5) 0.1568(4) 0.55135(19) 0.0299(10) Uani 1 1 d . .
H22A H 0.2909 0.0908 0.5603 0.036 Uiso 1 1 calc R .
C23 C 0.2703(8) 0.2500 0.5705(2) 0.0263(13) Uani 1 2 d S .
C24 C 0.1288(8) 0.2500 0.6109(3) 0.0357(16) Uani 1 2 d S .
H24A H 0.0604 0.3129 0.6045 0.054 Uiso 0.50 1 calc PR .
H24B H 0.1711 0.2510 0.6495 0.054 Uiso 1 2 calc SR .
H24C H 0.0621 0.1861 0.6052 0.054 Uiso 0.50 1 calc PR .
C31 C 0.4848(10) 0.3047(7) 0.7321(3) 0.0432(11) Uiso 0.674(8) 1 d PD 1
H31 H 0.4237 0.3430 0.7595 0.052 Uiso 0.674(8) 1 calc PR 1
C33 C 0.6683(10) 0.3038(7) 0.6506(3) 0.0432(11) Uiso 0.674(8) 1 d PD 1
H33 H 0.7302 0.3417 0.6233 0.052 Uiso 0.674(8) 1 calc PR 1
C32 C 0.5763(10) 0.3582(6) 0.6910(3) 0.0432(11) Uiso 0.674(8) 1 d PD 1
H32 H 0.5759 0.4335 0.6907 0.052 Uiso 0.674(8) 1 calc PR 1
C44 C 0.692(3) 0.2500 0.6400(8) 0.0432(11) Uiso 0.326(8) 2 d SPD 2
H44 H 0.7623 0.2500 0.6081 0.052 Uiso 0.326(8) 2 calc SPR 2
C43 C 0.6335(17) 0.3417(7) 0.6661(6) 0.0432(11) Uiso 0.326(8) 1 d PD 2
H43 H 0.6692 0.4082 0.6519 0.052 Uiso 0.326(8) 1 calc PR 2
C41 C 0.463(3) 0.2500 0.7377(8) 0.0432(11) Uiso 0.326(8) 2 d SPD 2
H41 H 0.3872 0.2500 0.7682 0.052 Uiso 0.326(8) 2 calc SPR 2
C42 C 0.5252(17) 0.3416(7) 0.7124(6) 0.0432(11) Uiso 0.326(8) 1 d PD 2
H42 H 0.4924 0.4081 0.7274 0.052 Uiso 0.326(8) 1 calc PR 2

loop_
_atom_site_aniso_label
_atom_site_aniso_U_11
_atom_site_aniso_U_22
_atom_site_aniso_U_33
_atom_site_aniso_U_23
_atom_site_aniso_U_13
_atom_site_aniso_U_12
Fe1 0.0208(4) 0.0225(4) 0.0223(4) 0.000 -0.0007(4) 0.000
Br1 0.0348(3) 0.0320(3) 0.0295(2) 0.00486(19) -0.0007(2) 0.0082(2)
N1 0.026(3) 0.024(3) 0.021(2) 0.000 0.001(2) 0.000
O1 0.043(2) 0.036(2) 0.060(2) -0.0065(18) 0.0056(18) -0.0148(18)
B1 0.027(4) 0.021(3) 0.023(3) 0.000 0.000(3) 0.000
C1 0.026(2) 0.026(2) 0.029(2) -0.0040(18) -0.0027(19) 0.0009(19)
C11 0.021(3) 0.041(4) 0.024(3) 0.000 0.007(2) 0.000
C12 0.028(2) 0.032(2) 0.025(2) -0.0003(19) 0.0070(18) 0.003(2)
C13 0.029(2) 0.030(2) 0.024(2) -0.0041(18) 0.0034(18) -0.0015(19)
C14 0.025(3) 0.060(5) 0.035(4) 0.000 -0.005(3) 0.000
C15 0.050(3) 0.034(3) 0.041(3) 0.003(2) 0.015(2) 0.012(2)
C16 0.048(3) 0.055(3) 0.035(3) -0.015(2) -0.003(2) -0.006(3)
C21 0.036(3) 0.021(2) 0.036(2) -0.0020(19) 0.003(2) 0.000(2)
C22 0.030(2) 0.023(2) 0.036(2) 0.0016(19) 0.0059(19) -0.0037(19)
C23 0.023(3) 0.036(3) 0.020(3) 0.000 -0.006(2) 0.000
C24 0.030(4) 0.041(4) 0.036(4) 0.000 0.008(3) 0.000

loop_
_atom_type_symbol
_atom_type_description
_atom_type_scat_dispersion_real
_atom_type_scat_dispersion_imag
_atom_type_scat_source
C C 0.0033 0.0016 'International Tables Vol C Tables 4.2.6.8 and 6.1.1.4'
H H 0.0000 0.0000 'International Tables Vol C Tables 4.2.6.8 and 6.1.1.4'
B B 0.0013 0.0007 'International Tables Vol C Tables 4.2.6.8 and 6.1.1.4'
N N 0.0061 0.0033 'International Tables Vol C Tables 4.2.6.8 and 6.1.1.4'
O O 0.0106 0.0060 'International Tables Vol C Tables 4.2.6.8 and 6.1.1.4'
Fe Fe 0.3463 0.8444 'International Tables Vol C Tables 4.2.6.8 and 6.1.1.4'
Br Br -0.2901 2.4595 'International Tables Vol C Tables 4.2.6.8 and 6.1.1.4'

loop_
_geom_angle_atom_site_label_1
_geom_angle_atom_site_label_2
_geom_angle_atom_site_label_3
_geom_angle
_geom_angle_site_symmetry_1
_geom_angle_site_symmetry_3
C1 Fe1 C1 96.9(3) . 7_565
C1 Fe1 B1 86.0(2) . .
C1 Fe1 B1 85.99(19) 7_565 .
C1 Fe1 C13 93.22(19) . .
C1 Fe1 C13 123.53(19) 7_565 .
B1 Fe1 C13 150.2(2) . .
C1 Fe1 C13 123.53(19) . 7_565
C1 Fe1 C13 93.22(19) 7_565 7_565
B1 Fe1 C13 150.2(2) . 7_565
C13 Fe1 C13 38.7(2) . 7_565
C1 Fe1 C12 97.21(19) . .
C1 Fe1 C12 158.61(19) 7_565 .
B1 Fe1 C12 111.0(2) . .
C13 Fe1 C12 39.57(17) . .
C13 Fe1 C12 65.55(17) 7_565 .
C1 Fe1 C12 158.61(19) . 7_565
C1 Fe1 C12 97.21(19) 7_565 7_565
B1 Fe1 C12 111.0(2) . 7_565
C13 Fe1 C12 65.55(17) . 7_565
C13 Fe1 C12 39.57(17) 7_565 7_565
C12 Fe1 C12 65.1(3) . 7_565
C1 Fe1 C11 131.50(15) . .
C1 Fe1 C11 131.50(15) 7_565 .
B1 Fe1 C11 93.7(3) . .
C13 Fe1 C11 64.85(19) . .
C13 Fe1 C11 64.85(19) 7_565 .
C12 Fe1 C11 38.30(15) . .
C12 Fe1 C11 38.30(15) 7_565 .
C21 N1 C21 117.0(5) 7_565 .
C21 N1 B1 121.5(3) 7_565 .
C21 N1 B1 121.5(3) . .
N1 B1 Br1 104.1(3) . .
N1 B1 Br1 104.1(3) . 7_565
Br1 B1 Br1 105.9(3) . 7_565
N1 B1 Fe1 117.1(4) . .
Br1 B1 Fe1 112.3(2) . .
Br1 B1 Fe1 112.3(2) 7_565 .
O1 C1 Fe1 177.5(4) . .
C12 C11 C12 108.8(6) . 7_565
C12 C11 C14 125.2(3) . .
C12 C11 C14 125.2(3) 7_565 .
C12 C11 Fe1 69.4(3) . .
C12 C11 Fe1 69.4(3) 7_565 .
C14 C11 Fe1 135.4(4) . .
C11 C12 C13 107.6(4) . .
C11 C12 C15 126.8(4) . .
C13 C12 C15 125.2(4) . .
C11 C12 Fe1 72.3(3) . .
C13 C12 Fe1 69.8(2) . .
C15 C12 Fe1 129.2(3) . .
C13 C13 C12 108.0(3) 7_565 .
C13 C13 C16 126.3(3) 7_565 .
C12 C13 C16 125.6(4) . .
C13 C13 Fe1 70.64(12) 7_565 .
C12 C13 Fe1 70.7(2) . .
C16 C13 Fe1 128.0(3) . .
C11 C14 H14A 109.5 . .
C11 C14 H14B 109.5 . .
H14A C14 H14B 109.5 . .
C11 C14 H14C 109.5 . .
H14A C14 H14C 109.5 . .
H14B C14 H14C 109.5 . .
C12 C15 H15A 109.5 . .
C12 C15 H15B 109.5 . .
H15A C15 H15B 109.5 . .
C12 C15 H15C 109.5 . .
H15A C15 H15C 109.5 . .
H15B C15 H15C 109.5 . .
C13 C16 H16A 109.5 . .
C13 C16 H16B 109.5 . .
H16A C16 H16B 109.5 . .
C13 C16 H16C 109.5 . .
H16A C16 H16C 109.5 . .
H16B C16 H16C 109.5 . .
N1 C21 C22 122.4(4) . .
N1 C21 H21A 118.8 . .
C22 C21 H21A 118.8 . .
C21 C22 C23 120.7(4) . .
C21 C22 H22A 119.6 . .
C23 C22 H22A 119.6 . .
C22 C23 C22 116.3(6) . 7_565
C22 C23 C24 121.9(3) . .
C22 C23 C24 121.9(3) 7_565 .
C23 C24 H24A 109.5 . .
C23 C24 H24B 109.5 . .
H24A C24 H24B 109.5 . .
C23 C24 H24C 109.5 . .
H24A C24 H24C 109.5 . .
H24B C24 H24C 109.5 . .
C31 C31 C32 118.8(4) 7_565 .
C31 C31 H31 120.6 7_565 .
C32 C31 H31 120.6 . .
C33 C33 C32 119.4(5) 7_565 .
C33 C33 H33 120.3 7_565 .
C32 C33 H33 120.3 . .
C33 C32 C31 121.7(6) . .
C33 C32 H32 119.1 . .
C31 C32 H32 119.1 . .
C43 C44 C43 112.0(12) 7_565 .
C43 C44 H44 124.0 7_565 .
C43 C44 H44 124.0 . .
C44 C43 C42 123.9(8) . .
C44 C43 H43 118.0 . .
C42 C43 H43 118.0 . .
C42 C41 C42 111.6(12) . 7_565
C42 C41 H41 124.2 . .
C42 C41 H41 124.2 7_565 .
C41 C42 C43 124.2(8) . .
C41 C42 H42 117.9 . .
C43 C42 H42 117.9 . .

loop_
_geom_bond_atom_site_label_1
_geom_bond_atom_site_label_2
_geom_bond_distance
_geom_bond_site_symmetry_2
Fe1 C1 1.741(5) .
Fe1 C1 1.741(5) 7_565
Fe1 B1 2.106(7) .
Fe1 C13 2.116(4) .
Fe1 C13 2.116(4) 7_565
Fe1 C12 2.128(4) .
Fe1 C12 2.128(4) 7_565
Fe1 C11 2.165(6) .
Br1 B1 2.069(4) .
N1 C21 1.352(5) 7_565
N1 C21 1.352(5) .
N1 B1 1.628(9) .
O1 C1 1.150(5) .
B1 Br1 2.069(4) 7_565
C11 C12 1.408(6) .
C11 C12 1.408(6) 7_565
C11 C14 1.516(9) .
C12 C13 1.437(6) .
C12 C15 1.506(7) .
C13 C13 1.403(9) 7_565
C13 C16 1.507(6) .
C14 H14A 0.9800 .
C14 H14B 0.9800 .
C14 H14C 0.9800 .
C15 H15A 0.9800 .
C15 H15B 0.9800 .
C15 H15C 0.9800 .
C16 H16A 0.9800 .
C16 H16B 0.9800 .
C16 H16C 0.9800 .
C21 C22 1.374(6) .
C21 H21A 0.9500 .
C22 C23 1.385(6) .
C22 H22A 0.9500 .
C23 C22 1.385(6) 7_565
C23 C24 1.496(9) .
C24 H24A 0.9800 .
C24 H24B 0.9800 .
C24 H24C 0.9800 .
C31 C31 1.381(17) 7_565
C31 C32 1.399(5) .
C31 H31 0.9500 .
C33 C33 1.356(17) 7_565
C33 C32 1.398(5) .
C33 H33 0.9500 .
C32 H32 0.9500 .
C44 C43 1.396(5) 7_565
C44 C43 1.396(5) .
C44 H44 0.9500 .
C43 C42 1.407(5) .
C43 H43 0.9500 .
C41 C42 1.398(5) .
C41 C42 1.398(5) 7_565
C41 H41 0.9500 .
C42 H42 0.9500 .

loop_
_geom_torsion_atom_site_label_1
_geom_torsion_atom_site_label_2
_geom_torsion_atom_site_label_3
_geom_torsion_atom_site_label_4
_geom_torsion
_geom_torsion_site_symmetry_1
_geom_torsion_site_symmetry_4
C21 N1 B1 Br1 145.8(4) 7_565 .
C21 N1 B1 Br1 -35.0(6) . .
C21 N1 B1 Br1 35.0(6) 7_565 7_565
C21 N1 B1 Br1 -145.8(4) . 7_565
C21 N1 B1 Fe1 -89.6(5) 7_565 .
C21 N1 B1 Fe1 89.6(5) . .
C1 Fe1 B1 N1 -48.62(15) . .
C1 Fe1 B1 N1 48.62(15) 7_565 .
C13 Fe1 B1 N1 -138.1(3) . .
C13 Fe1 B1 N1 138.1(3) 7_565 .
C12 Fe1 B1 N1 -144.81(14) . .
C12 Fe1 B1 N1 144.81(14) 7_565 .
C11 Fe1 B1 N1 180.000(1) . .
C1 Fe1 B1 Br1 71.7(3) . .
C1 Fe1 B1 Br1 169.0(3) 7_565 .
C13 Fe1 B1 Br1 -17.7(6) . .
C13 Fe1 B1 Br1 -101.6(2) 7_565 .
C12 Fe1 B1 Br1 -24.4(3) . .
C12 Fe1 B1 Br1 -94.8(3) 7_565 .
C11 Fe1 B1 Br1 -59.6(3) . .
C1 Fe1 B1 Br1 -169.0(3) . 7_565
C1 Fe1 B1 Br1 -71.7(3) 7_565 7_565
C13 Fe1 B1 Br1 101.6(2) . 7_565
C13 Fe1 B1 Br1 17.7(5) 7_565 7_565
C12 Fe1 B1 Br1 94.8(3) . 7_565
C12 Fe1 B1 Br1 24.4(3) 7_565 7_565
C11 Fe1 B1 Br1 59.6(3) . 7_565
C1 Fe1 C11 C12 31.8(4) . .
C1 Fe1 C11 C12 -152.3(3) 7_565 .
B1 Fe1 C11 C12 119.7(3) . .
C13 Fe1 C11 C12 -38.8(3) . .
C13 Fe1 C11 C12 -81.8(3) 7_565 .
C12 Fe1 C11 C12 -120.5(5) 7_565 .
C1 Fe1 C11 C12 152.3(3) . 7_565
C1 Fe1 C11 C12 -31.8(4) 7_565 7_565
B1 Fe1 C11 C12 -119.7(3) . 7_565
C13 Fe1 C11 C12 81.8(3) . 7_565
C13 Fe1 C11 C12 38.8(3) 7_565 7_565
C12 Fe1 C11 C12 120.5(5) . 7_565
C1 Fe1 C11 C14 -87.9(2) . .
C1 Fe1 C11 C14 87.9(2) 7_565 .
B1 Fe1 C11 C14 0.000(2) . .
C13 Fe1 C11 C14 -158.51(14) . .
C13 Fe1 C11 C14 158.51(14) 7_565 .
C12 Fe1 C11 C14 -119.7(3) . .
C12 Fe1 C11 C14 119.7(3) 7_565 .
C12 C11 C12 C13 2.8(7) 7_565 .
C14 C11 C12 C13 -167.1(5) . .
Fe1 C11 C12 C13 61.2(3) . .
C12 C11 C12 C15 175.5(3) 7_565 .
C14 C11 C12 C15 5.6(9) . .
Fe1 C11 C12 C15 -126.2(5) . .
C12 C11 C12 Fe1 -58.4(4) 7_565 .
C14 C11 C12 Fe1 131.7(6) . .
C1 Fe1 C12 C11 -156.6(3) . .
C1 Fe1 C12 C11 72.5(6) 7_565 .
B1 Fe1 C12 C11 -68.1(3) . .
C13 Fe1 C12 C11 117.1(4) . .
C13 Fe1 C12 C11 79.8(3) 7_565 .
C12 Fe1 C12 C11 36.0(3) 7_565 .
C1 Fe1 C12 C13 86.3(3) . .
C1 Fe1 C12 C13 -44.6(6) 7_565 .
B1 Fe1 C12 C13 174.8(2) . .
C13 Fe1 C12 C13 -37.3(3) 7_565 .
C12 Fe1 C12 C13 -81.1(3) 7_565 .
C11 Fe1 C12 C13 -117.1(4) . .
C1 Fe1 C12 C15 -33.2(5) . .
C1 Fe1 C12 C15 -164.1(5) 7_565 .
B1 Fe1 C12 C15 55.3(5) . .
C13 Fe1 C12 C15 -119.5(5) . .
C13 Fe1 C12 C15 -156.8(5) 7_565 .
C12 Fe1 C12 C15 159.4(4) 7_565 .
C11 Fe1 C12 C15 123.4(6) . .
C11 C12 C13 C13 -1.7(4) . 7_565
C15 C12 C13 C13 -174.5(4) . 7_565
C11 C12 C13 C16 173.8(5) . .
C15 C12 C13 C16 1.0(7) . .
Fe1 C12 C13 C16 -123.4(5) . .
C11 C12 C13 Fe1 -62.8(3) . .
C15 C12 C13 Fe1 124.4(4) . .
C1 Fe1 C13 C13 144.52(16) . 7_565
C1 Fe1 C13 C13 44.04(18) 7_565 7_565
B1 Fe1 C13 C13 -127.9(4) . 7_565
C12 Fe1 C13 C13 -118.1(2) . 7_565
C12 Fe1 C13 C13 -38.14(16) 7_565 7_565
C11 Fe1 C13 C13 -80.50(10) . 7_565
C1 Fe1 C13 C12 -97.4(3) . .
C1 Fe1 C13 C12 162.1(3) 7_565 .
B1 Fe1 C13 C12 -9.9(5) . .
C13 Fe1 C13 C12 118.1(2) 7_565 .
C12 Fe1 C13 C12 79.9(4) 7_565 .
C11 Fe1 C13 C12 37.6(2) . .
C1 Fe1 C13 C16 23.1(5) . .
C1 Fe1 C13 C16 -77.4(5) 7_565 .
B1 Fe1 C13 C16 110.7(5) . .
C13 Fe1 C13 C16 -121.4(4) 7_565 .
C12 Fe1 C13 C16 120.5(5) . .
C12 Fe1 C13 C16 -159.6(5) 7_565 .
C11 Fe1 C13 C16 158.1(5) . .
C21 N1 C21 C22 -5.1(9) 7_565 .
B1 N1 C21 C22 175.7(5) . .
N1 C21 C22 C23 -0.5(8) . .
C21 C22 C23 C22 6.0(9) . 7_565
C21 C22 C23 C24 -172.4(5) . .
C33 C33 C32 C31 0.5(10) 7_565 .
C31 C31 C32 C33 -0.5(10) 7_565 .
C43 C44 C43 C42 -1.8(19) 7_565 .
C42 C41 C42 C43 1.8(19) 7_565 .
C44 C43 C42 C41 -0.01(16) . .
